data_4060616
loop_
_publ_author_name
'Coleman, Karl'

_journal_name_full Organometallics
_journal_paper_doi 10.1021/om050775m
_journal_year 2006
_chemical_formula_moiety ' C20 H21 N3 '
_chemical_formula_sum 'C20 H21 N3'
_chemical_formula_weight 303.41
_space_group_IT_number 14
_symmetry_cell_setting monoclinic
_symmetry_space_group_name_Hall '-P 2ybc'
_symmetry_space_group_name_H-M 'P 1 21/c 1'
_cell_angle_alpha 90
_cell_angle_beta 104.181(4)
_cell_angle_gamma 90
_cell_formula_units_Z 4
_cell_length_a 14.1279(15)
_cell_length_b 5.8199(6)
_cell_length_c 20.954(2)
_cell_measurement_temperature 150
_cell_volume 1670.4(3)
_diffrn_ambient_temperature 150
_exptl_crystal_density_diffrn 1.206
_cod_depositor_comments
;
The following automatic conversions were performed:
'_symmetry_cell_setting' value 'Monoclinic' changed to 'monoclinic'
according to '/home/saulius/struct/CIF-dictionaries/cif_core.dic'
dictionary named 'cif_core.dic' version 2.4.1 from 2010-06-29.

Automatic conversion script
Id: cif_fix_enum 1527 2010-12-29 10:47:43Z saulius 
;
_cod_original_sg_symbol_H-M 'P 21/c'
_cod_database_code 4060616

loop_
_symmetry_equiv_pos_as_xyz
x,y,z
-x,-y,-z
-x,y+1/2,-z+1/2
x,-y+1/2,z+1/2

loop_
_atom_site_label
_atom_site_type_symbol
_atom_site_fract_x
_atom_site_fract_y
_atom_site_fract_z
_atom_site_U_iso_or_equiv
_atom_site_occupancy
_atom_site_adp_type
C1 C 0.28450(15) 0.7015(4) 0.57629(11) 0.0307 1.0000 Uani
N1 N 0.24836(12) 0.8047(3) 0.62333(8) 0.0301 1.0000 Uani
C2 C 0.15091(16) 0.7479(5) 0.61864(11) 0.0378 1.0000 Uani
C3 C 0.12292(15) 0.6053(5) 0.56761(11) 0.0385 1.0000 Uani
N2 N 0.20433(12) 0.5774(3) 0.54166(8) 0.0286 1.0000 Uani
C4 C 0.20626(14) 0.4281(4) 0.48855(10) 0.0269 1.0000 Uani
N3 N 0.13133(12) 0.2993(3) 0.46886(9) 0.0302 1.0000 Uani
C5 C 0.11868(14) 0.1486(4) 0.41421(10) 0.0269 1.0000 Uani
C6 C 0.07053(15) -0.0573(4) 0.41902(11) 0.0319 1.0000 Uani
C7 C 0.05072(16) -0.2121(4) 0.36714(12) 0.0356 1.0000 Uani
C8 C 0.07668(16) -0.1637(4) 0.30944(11) 0.0359 1.0000 Uani
C9 C 0.12267(16) 0.0434(4) 0.30325(11) 0.0356 1.0000 Uani
C10 C 0.14352(16) 0.1993(4) 0.35526(11) 0.0327 1.0000 Uani
C11 C 0.31004(16) 0.9470(4) 0.67669(11) 0.0335 1.0000 Uani
C12 C 0.2489(3) 1.0887(9) 0.7105(3) 0.1135 1.0000 Uani
C13 C 0.3767(3) 1.0979(7) 0.64812(15) 0.0721 1.0000 Uani
C14 C 0.3747(3) 0.7869(7) 0.72509(16) 0.0875 1.0000 Uani
C15 C 0.29587(14) 0.4384(4) 0.46309(10) 0.0262 1.0000 Uani
C16 C 0.35733(15) 0.2476(4) 0.46939(10) 0.0294 1.0000 Uani
C17 C 0.43956(15) 0.2573(4) 0.44405(11) 0.0338 1.0000 Uani
C18 C 0.45946(15) 0.4520(5) 0.41192(11) 0.0357 1.0000 Uani
C19 C 0.39713(16) 0.6401(4) 0.40461(11) 0.0334 1.0000 Uani
C20 C 0.31580(15) 0.6348(4) 0.43084(10) 0.0291 1.0000 Uani
H21 H 0.1097 0.8036 0.6481 0.0462 1.0000 Uiso
H31 H 0.0572 0.5333 0.5513 0.0470 1.0000 Uiso
H61 H 0.0501 -0.0938 0.4603 0.0388 1.0000 Uiso
H71 H 0.0172 -0.3604 0.3717 0.0427 1.0000 Uiso
H81 H 0.0626 -0.2764 0.2723 0.0422 1.0000 Uiso
H91 H 0.1409 0.0807 0.2612 0.0416 1.0000 Uiso
H101 H 0.1764 0.3481 0.3504 0.0382 1.0000 Uiso
H121 H 0.2923 1.1821 0.7460 0.1386 1.0000 Uiso
H122 H 0.2073 0.9855 0.7304 0.1386 1.0000 Uiso
H123 H 0.2063 1.1935 0.6779 0.1386 1.0000 Uiso
H131 H 0.4181 1.1936 0.6839 0.0873 1.0000 Uiso
H132 H 0.3364 1.2006 0.6137 0.0873 1.0000 Uiso
H133 H 0.4195 0.9993 0.6279 0.0873 1.0000 Uiso
H141 H 0.4169 0.8785 0.7615 0.0940 1.0000 Uiso
H142 H 0.3332 0.6793 0.7437 0.0940 1.0000 Uiso
H143 H 0.4167 0.6968 0.7021 0.0940 1.0000 Uiso
H161 H 0.3424 0.1055 0.4919 0.0351 1.0000 Uiso
H171 H 0.4846 0.1223 0.4491 0.0404 1.0000 Uiso
H181 H 0.5188 0.4575 0.3939 0.0439 1.0000 Uiso
H191 H 0.4108 0.7795 0.3804 0.0409 1.0000 Uiso
H201 H 0.2718 0.7716 0.4265 0.0351 1.0000 Uiso

loop_
_atom_site_aniso_label
_atom_site_aniso_U_11
_atom_site_aniso_U_22
_atom_site_aniso_U_33
_atom_site_aniso_U_23
_atom_site_aniso_U_13
_atom_site_aniso_U_12
C1 0.0239(10) 0.0350(12) 0.0340(11) -0.0059(10) 0.0085(8) 0.0022(9)
N1 0.0230(8) 0.0370(11) 0.0307(9) -0.0041(8) 0.0076(7) 0.0040(7)
C2 0.0250(10) 0.0575(16) 0.0331(11) -0.0042(12) 0.0114(9) 0.0022(10)
C3 0.0238(10) 0.0604(17) 0.0332(11) -0.0046(12) 0.0108(9) -0.0044(11)
N2 0.0206(8) 0.0376(10) 0.0283(9) -0.0015(8) 0.0075(7) 0.0013(8)
C4 0.0234(10) 0.0303(11) 0.0268(10) 0.0000(9) 0.0057(8) 0.0023(9)
N3 0.0252(9) 0.0333(10) 0.0317(9) 0.0007(8) 0.0062(7) -0.0017(8)
C5 0.0193(9) 0.0294(11) 0.0304(11) 0.0012(9) 0.0031(8) 0.0018(8)
C6 0.0270(10) 0.0318(12) 0.0382(12) 0.0040(10) 0.0107(9) 0.0005(9)
C7 0.0282(11) 0.0281(11) 0.0506(14) -0.0021(10) 0.0097(10) -0.0021(9)
C8 0.0321(11) 0.0328(12) 0.0407(12) -0.0050(11) 0.0048(9) -0.0022(9)
C9 0.0356(12) 0.0392(13) 0.0293(11) 0.0016(10) 0.0024(9) -0.0049(10)
C10 0.0310(11) 0.0319(12) 0.0325(11) 0.0039(9) 0.0026(9) -0.0067(9)
C11 0.0338(11) 0.0357(12) 0.0323(11) -0.0064(10) 0.0102(9) -0.0007(10)
C12 0.0539(19) 0.144(4) 0.149(4) -0.109(4) 0.036(2) -0.013(2)
C13 0.086(2) 0.082(2) 0.0501(17) -0.0171(17) 0.0203(16) -0.039(2)
C14 0.125(3) 0.060(2) 0.0496(17) -0.0057(17) -0.0316(19) 0.006(2)
C15 0.0207(9) 0.0316(11) 0.0256(10) -0.0061(9) 0.0045(8) -0.0012(8)
C16 0.0272(10) 0.0302(12) 0.0303(10) -0.0044(10) 0.0057(8) 0.0016(9)
C17 0.0277(10) 0.0391(13) 0.0343(11) -0.0079(11) 0.0068(9) 0.0067(10)
C18 0.0255(10) 0.0498(14) 0.0343(12) -0.0135(11) 0.0120(9) -0.0033(10)
C19 0.0301(11) 0.0365(13) 0.0357(12) -0.0052(10) 0.0118(9) -0.0094(10)
C20 0.0256(10) 0.0288(11) 0.0334(11) -0.0046(9) 0.0079(8) -0.0010(9)

loop_
_geom_bond_atom_site_label_1
_geom_bond_site_symmetry_1
_geom_bond_atom_site_label_2
_geom_bond_site_symmetry_2
_geom_bond_distance
_geom_bond_publ_flag
C1 . N1 . 1.356(3) yes
C1 . N2 . 1.389(3) yes
N1 . C2 . 1.396(3) yes
N1 . C11 . 1.489(3) yes
C2 . C3 . 1.334(3) yes
C2 . H21 . 1.000 no
C3 . N2 . 1.397(3) yes
C3 . H31 . 1.000 no
N2 . C4 . 1.417(3) yes
C4 . N3 . 1.280(3) yes
C4 . C15 . 1.491(3) yes
N3 . C5 . 1.418(3) yes
C5 . C6 . 1.394(3) yes
C5 . C10 . 1.396(3) yes
C6 . C7 . 1.387(3) yes
C6 . H61 . 1.000 no
C7 . C8 . 1.376(3) yes
C7 . H71 . 1.000 no
C8 . C9 . 1.390(3) yes
C8 . H81 . 1.000 no
C9 . C10 . 1.393(3) yes
C9 . H91 . 1.000 no
C10 . H101 . 1.000 no
C11 . C12 . 1.493(4) yes
C11 . C13 . 1.514(4) yes
C11 . C14 . 1.509(4) yes
C12 . H121 . 1.000 no
C12 . H122 . 1.000 no
C12 . H123 . 1.000 no
C13 . H131 . 1.000 no
C13 . H132 . 1.000 no
C13 . H133 . 1.000 no
C14 . H141 . 1.000 no
C14 . H142 . 1.000 no
C14 . H143 . 1.000 no
C15 . C16 . 1.396(3) yes
C15 . C20 . 1.391(3) yes
C16 . C17 . 1.392(3) yes
C16 . H161 . 1.000 no
C17 . C18 . 1.382(3) yes
C17 . H171 . 1.000 no
C18 . C19 . 1.390(3) yes
C18 . H181 . 1.000 no
C19 . C20 . 1.390(3) yes
C19 . H191 . 1.000 no
C20 . H201 . 1.000 no
